data_4108328
loop_
_publ_author_name
'Ling Li'
'William W. Brennessel'
'William D. Jones'

_publ_contact_author_address 'Department of Chemistry, University of Rochester, Rochester, New York 14627'
_publ_contact_author_email jones@chem.rochester.edu
_publ_contact_author_name 'William D. Jones'
_publ_section_title
;
 An Efficient Low-Temperature Route to Polycyclic Isoquinoline Salt
 Synthesis via C-H Activation with [Cp*MCl2]2 (M = Rh, Ir)
;
_journal_name_full 'Journal of the American Chemical Society'
_journal_page_first 12414
_journal_page_last 12419
_journal_paper_doi 10.1021/ja802415h
_journal_volume 130
_journal_year 2008
_chemical_formula_moiety 'C23 H23 Cl Ir N'
_chemical_formula_sum 'C23 H23 Cl Ir N'
_chemical_formula_weight 541.07
_chemical_name_common jonll22
_chemical_name_systematic
;
  ?
;
_space_group_IT_number 14
_symmetry_cell_setting monoclinic
_symmetry_space_group_name_Hall '-P 2yn'
_symmetry_space_group_name_H-M 'P 1 21/n 1'
_atom_sites_solution_hydrogens geom
_atom_sites_solution_primary direct
_atom_sites_solution_secondary difmap
_audit_creation_method SHELXL-97
_cell_angle_alpha 90.00
_cell_angle_beta 100.911(1)
_cell_angle_gamma 90.00
_cell_formula_units_Z 4
_cell_length_a 8.1872(7)
_cell_length_b 14.4049(13)
_cell_length_c 16.0988(15)
_cell_measurement_reflns_used 4036
_cell_measurement_temperature 100.0(1)
_cell_measurement_theta_max 32.98
_cell_measurement_theta_min 2.90
_cell_volume 1864.3(3)
_computing_cell_refinement 'SAINT (Bruker, 2006)'
_computing_data_collection 'APEX2 (Bruker, 2006)'
_computing_data_reduction 'SAINT (Bruker, 2006)'
_computing_molecular_graphics 'SHELXTL (Bruker, 2000)'
_computing_publication_material 'SHELXTL (Bruker, 2000)'
_computing_structure_refinement 'SHELXL-97 (Sheldrick, 1997)'
_computing_structure_solution 'SIR97 (Altomare et al., 1999)'
_diffrn_ambient_temperature 100.0(1)
_diffrn_measured_fraction_theta_full 0.992
_diffrn_measured_fraction_theta_max 0.992
_diffrn_measurement_device_type 'Bruker SMART APEX II CCD Platform'
_diffrn_measurement_method 'area detector, \w scans per \f'
_diffrn_radiation_monochromator graphite
_diffrn_radiation_source 'fine-focus sealed tube'
_diffrn_radiation_type MoK\a
_diffrn_radiation_wavelength 0.71073
_diffrn_reflns_av_R_equivalents 0.0310
_diffrn_reflns_av_sigmaI/netI 0.0243
_diffrn_reflns_limit_h_max 12
_diffrn_reflns_limit_h_min -12
_diffrn_reflns_limit_k_max 21
_diffrn_reflns_limit_k_min -21
_diffrn_reflns_limit_l_max 24
_diffrn_reflns_limit_l_min -23
_diffrn_reflns_number 32983
_diffrn_reflns_theta_full 32.57
_diffrn_reflns_theta_max 32.57
_diffrn_reflns_theta_min 1.91
_exptl_absorpt_coefficient_mu 7.311
_exptl_absorpt_correction_T_max 0.3175
_exptl_absorpt_correction_T_min 0.2828
_exptl_absorpt_correction_type multi-scan
_exptl_absorpt_process_details 'SADABS (Sheldrick, 2007)'
_exptl_crystal_colour yellow-orange
_exptl_crystal_density_diffrn 1.928
_exptl_crystal_description block
_exptl_crystal_F_000 1048
_exptl_crystal_size_max 0.18
_exptl_crystal_size_mid 0.18
_exptl_crystal_size_min 0.16
_refine_diff_density_max 1.229
_refine_diff_density_min -0.787
_refine_diff_density_rms 0.118
_refine_ls_extinction_method none
_refine_ls_goodness_of_fit_ref 1.084
_refine_ls_hydrogen_treatment constr
_refine_ls_matrix_type full
_refine_ls_number_parameters 240
_refine_ls_number_reflns 6737
_refine_ls_number_restraints 0
_refine_ls_restrained_S_all 1.084
_refine_ls_R_factor_all 0.0257
_refine_ls_R_factor_gt 0.0212
_refine_ls_shift/su_max 0.003
_refine_ls_shift/su_mean 0.000
_refine_ls_structure_factor_coef Fsqd
_refine_ls_weighting_details 'calc w=1/[\s^2^(Fo^2^)+(0.0147P)^2^+2.1129P] where P=(Fo^2^+2Fc^2^)/3'
_refine_ls_weighting_scheme calc
_refine_ls_wR_factor_gt 0.0438
_refine_ls_wR_factor_ref 0.0452
_reflns_number_gt 6043
_reflns_number_total 6737
_reflns_threshold_expression >2sigma(I)
_cod_data_source_file ja802415h_si_002_06.cif
_cod_data_source_block jonll22=2'c
_cod_database_code 4108328

loop_
_symmetry_equiv_pos_as_xyz
'x, y, z'
'-x+1/2, y+1/2, -z+1/2'
'-x, -y, -z'
'x-1/2, -y-1/2, z-1/2'

loop_
_atom_site_label
_atom_site_type_symbol
_atom_site_fract_x
_atom_site_fract_y
_atom_site_fract_z
_atom_site_U_iso_or_equiv
_atom_site_adp_type
_atom_site_occupancy
_atom_site_symmetry_multiplicity
_atom_site_calc_flag
_atom_site_refinement_flags
Ir1 Ir 0.159596(10) 0.724037(6) 0.315511(5) 0.01359(3) Uani 1 1 d .
Cl1 Cl -0.03586(7) 0.77376(4) 0.40174(4) 0.02167(11) Uani 1 1 d .
N1 N 0.1697(2) 0.60170(13) 0.38681(12) 0.0165(4) Uani 1 1 d .
C1 C -0.0246(3) 0.64660(16) 0.24241(14) 0.0158(4) Uani 1 1 d .
C2 C -0.1294(3) 0.66909(19) 0.16681(15) 0.0213(4) Uani 1 1 d .
H2A H -0.1246 0.7298 0.1443 0.026 Uiso 1 1 calc R
C3 C -0.2424(3) 0.6047(2) 0.12267(16) 0.0250(5) Uani 1 1 d .
H3A H -0.3109 0.6225 0.0707 0.030 Uiso 1 1 calc R
C4 C -0.2561(3) 0.51597(19) 0.15314(16) 0.0242(5) Uani 1 1 d .
H4A H -0.3311 0.4728 0.1218 0.029 Uiso 1 1 calc R
C5 C -0.1572(3) 0.49017(17) 0.23147(15) 0.0186(4) Uani 1 1 d .
C6 C -0.0436(3) 0.55626(16) 0.27310(14) 0.0160(4) Uani 1 1 d .
C7 C 0.0590(3) 0.53389(15) 0.35224(14) 0.0153(4) Uani 1 1 d .
C8 C 0.0456(3) 0.44790(15) 0.39204(15) 0.0172(4) Uani 1 1 d .
C9 C 0.1478(3) 0.43325(16) 0.47141(15) 0.0196(4) Uani 1 1 d .
H9A H 0.1414 0.3767 0.5010 0.023 Uiso 1 1 calc R
C10 C 0.2573(3) 0.50172(16) 0.50574(15) 0.0192(4) Uani 1 1 d .
H10A H 0.3272 0.4922 0.5592 0.023 Uiso 1 1 calc R
C11 C 0.2663(3) 0.58526(16) 0.46248(14) 0.0169(4) Uani 1 1 d .
H11A H 0.3429 0.6315 0.4873 0.020 Uiso 1 1 calc R
C12 C -0.0737(3) 0.38242(16) 0.34874(16) 0.0213(5) Uani 1 1 d .
H12A H -0.0869 0.3243 0.3746 0.026 Uiso 1 1 calc R
C13 C -0.1675(3) 0.40168(17) 0.27186(17) 0.0218(5) Uani 1 1 d .
H13A H -0.2416 0.3558 0.2440 0.026 Uiso 1 1 calc R
C14 C 0.2789(3) 0.86392(16) 0.31914(16) 0.0201(4) Uani 1 1 d .
C15 C 0.2097(3) 0.83630(16) 0.23381(15) 0.0182(4) Uani 1 1 d .
C16 C 0.2971(3) 0.75280(16) 0.21642(14) 0.0166(4) Uani 1 1 d .
C17 C 0.4122(3) 0.72859(15) 0.29244(14) 0.0160(4) Uani 1 1 d .
C18 C 0.4030(3) 0.79878(16) 0.35579(15) 0.0178(4) Uani 1 1 d .
C19 C 0.2316(4) 0.95001(18) 0.3610(2) 0.0298(6) Uani 1 1 d .
H19A H 0.3018 1.0017 0.3493 0.045 Uiso 1 1 calc R
H19B H 0.2475 0.9399 0.4222 0.045 Uiso 1 1 calc R
H19C H 0.1147 0.9647 0.3388 0.045 Uiso 1 1 calc R
C20 C 0.0871(3) 0.89119(19) 0.17191(18) 0.0271(5) Uani 1 1 d .
H20A H 0.1384 0.9496 0.1590 0.041 Uiso 1 1 calc R
H20B H -0.0111 0.9047 0.1965 0.041 Uiso 1 1 calc R
H20C H 0.0537 0.8552 0.1198 0.041 Uiso 1 1 calc R
C21 C 0.2788(3) 0.70450(18) 0.13308(15) 0.0233(5) Uani 1 1 d .
H21A H 0.3111 0.7467 0.0913 0.035 Uiso 1 1 calc R
H21B H 0.1627 0.6856 0.1143 0.035 Uiso 1 1 calc R
H21C H 0.3505 0.6495 0.1390 0.035 Uiso 1 1 calc R
C22 C 0.5347(3) 0.65096(17) 0.30370(16) 0.0218(5) Uani 1 1 d .
H22A H 0.6444 0.6748 0.2983 0.033 Uiso 1 1 calc R
H22B H 0.4993 0.6036 0.2603 0.033 Uiso 1 1 calc R
H22C H 0.5411 0.6234 0.3599 0.033 Uiso 1 1 calc R
C23 C 0.5142(3) 0.8059(2) 0.44020(16) 0.0267(5) Uani 1 1 d .
H23A H 0.6128 0.8425 0.4352 0.040 Uiso 1 1 calc R
H23B H 0.5485 0.7436 0.4609 0.040 Uiso 1 1 calc R
H23C H 0.4545 0.8363 0.4800 0.040 Uiso 1 1 calc R

loop_
_atom_site_aniso_label
_atom_site_aniso_U_11
_atom_site_aniso_U_22
_atom_site_aniso_U_33
_atom_site_aniso_U_23
_atom_site_aniso_U_13
_atom_site_aniso_U_12
Ir1 0.01151(4) 0.01315(4) 0.01540(4) 0.00393(3) 0.00075(3) -0.00033(3)
Cl1 0.0201(2) 0.0198(2) 0.0268(3) 0.0042(2) 0.0089(2) 0.0029(2)
N1 0.0155(8) 0.0149(8) 0.0189(9) 0.0007(7) 0.0026(7) -0.0003(7)
C1 0.0130(9) 0.0188(10) 0.0154(9) 0.0021(8) 0.0025(7) 0.0000(8)
C2 0.0170(10) 0.0268(12) 0.0192(10) 0.0035(9) 0.0012(8) -0.0006(9)
C3 0.0178(11) 0.0366(14) 0.0190(11) -0.0014(10) -0.0003(9) -0.0011(10)
C4 0.0168(10) 0.0322(13) 0.0234(12) -0.0067(10) 0.0030(9) -0.0037(10)
C5 0.0123(9) 0.0226(11) 0.0219(11) -0.0055(9) 0.0054(8) -0.0025(8)
C6 0.0119(9) 0.0180(10) 0.0185(10) -0.0007(8) 0.0037(8) -0.0014(8)
C7 0.0125(9) 0.0150(9) 0.0191(10) -0.0008(8) 0.0046(8) -0.0007(7)
C8 0.0167(10) 0.0131(9) 0.0240(11) 0.0004(8) 0.0094(8) 0.0003(8)
C9 0.0236(11) 0.0145(10) 0.0229(11) 0.0044(8) 0.0104(9) 0.0016(8)
C10 0.0227(11) 0.0164(10) 0.0184(10) 0.0047(8) 0.0039(8) 0.0045(8)
C11 0.0181(10) 0.0151(10) 0.0169(10) 0.0012(8) 0.0015(8) -0.0007(8)
C12 0.0199(11) 0.0138(10) 0.0328(13) -0.0023(9) 0.0118(9) -0.0026(8)
C13 0.0163(10) 0.0175(10) 0.0331(13) -0.0073(9) 0.0089(9) -0.0045(8)
C14 0.0200(11) 0.0131(10) 0.0289(12) 0.0032(9) 0.0086(9) -0.0015(8)
C15 0.0150(9) 0.0164(10) 0.0230(11) 0.0084(8) 0.0028(8) -0.0002(8)
C16 0.0159(10) 0.0184(10) 0.0155(10) 0.0055(8) 0.0029(8) -0.0024(8)
C17 0.0135(9) 0.0144(9) 0.0199(10) 0.0051(8) 0.0031(8) -0.0011(8)
C18 0.0171(10) 0.0171(10) 0.0189(10) 0.0019(8) 0.0025(8) -0.0035(8)
C19 0.0337(14) 0.0166(11) 0.0420(16) -0.0030(11) 0.0150(12) 0.0007(10)
C20 0.0176(11) 0.0271(13) 0.0356(14) 0.0167(11) 0.0021(10) 0.0028(9)
C21 0.0255(12) 0.0262(12) 0.0173(10) 0.0017(9) 0.0019(9) -0.0062(9)
C22 0.0182(10) 0.0191(11) 0.0280(12) 0.0063(9) 0.0044(9) 0.0036(8)
C23 0.0256(12) 0.0319(13) 0.0213(11) -0.0014(10) 0.0011(10) -0.0076(10)

loop_
_atom_type_symbol
_atom_type_description
_atom_type_scat_dispersion_real
_atom_type_scat_dispersion_imag
_atom_type_scat_source
C C 0.0033 0.0016 'International Tables Vol C Tables 4.2.6.8 and 6.1.1.4'
H H 0.0000 0.0000 'International Tables Vol C Tables 4.2.6.8 and 6.1.1.4'
N N 0.0061 0.0033 'International Tables Vol C Tables 4.2.6.8 and 6.1.1.4'
Cl Cl 0.1484 0.1585 'International Tables Vol C Tables 4.2.6.8 and 6.1.1.4'
Ir Ir -1.4442 7.9887 'International Tables Vol C Tables 4.2.6.8 and 6.1.1.4'

loop_
_geom_angle_atom_site_label_1
_geom_angle_atom_site_label_2
_geom_angle_atom_site_label_3
_geom_angle
C1 Ir1 N1 78.82(8)
C1 Ir1 C16 96.29(9)
N1 Ir1 C16 126.42(8)
C1 Ir1 C17 122.53(9)
N1 Ir1 C17 100.31(8)
C16 Ir1 C17 38.83(8)
C1 Ir1 C15 105.02(9)
N1 Ir1 C15 164.83(8)
C16 Ir1 C15 39.22(9)
C17 Ir1 C15 65.08(8)
C1 Ir1 C14 140.64(9)
N1 Ir1 C14 140.52(8)
C16 Ir1 C14 63.89(9)
C17 Ir1 C14 63.34(8)
C15 Ir1 C14 38.09(9)
C1 Ir1 C18 159.69(9)
N1 Ir1 C18 107.67(8)
C16 Ir1 C18 64.15(9)
C17 Ir1 C18 38.19(9)
C15 Ir1 C18 63.89(8)
C14 Ir1 C18 37.08(8)
C1 Ir1 Cl1 89.76(6)
N1 Ir1 Cl1 84.05(5)
C16 Ir1 Cl1 149.52(6)
C17 Ir1 Cl1 147.70(6)
C15 Ir1 Cl1 110.40(7)
C14 Ir1 Cl1 92.95(6)
C18 Ir1 Cl1 109.84(6)
C11 N1 C7 118.14(19)
C11 N1 Ir1 126.92(15)
C7 N1 Ir1 114.88(14)
C2 C1 C6 115.6(2)
C2 C1 Ir1 129.77(18)
C6 C1 Ir1 114.66(15)
C1 C2 C3 121.9(2)
C1 C2 H2A 119.1
C3 C2 H2A 119.1
C4 C3 C2 121.4(2)
C4 C3 H3A 119.3
C2 C3 H3A 119.3
C3 C4 C5 119.3(2)
C3 C4 H4A 120.4
C5 C4 H4A 120.4
C6 C5 C4 117.5(2)
C6 C5 C13 118.2(2)
C4 C5 C13 124.3(2)
C5 C6 C1 124.3(2)
C5 C6 C7 119.8(2)
C1 C6 C7 115.88(19)
N1 C7 C8 122.9(2)
N1 C7 C6 115.66(19)
C8 C7 C6 121.5(2)
C9 C8 C7 117.5(2)
C9 C8 C12 125.1(2)
C7 C8 C12 117.4(2)
C10 C9 C8 119.2(2)
C10 C9 H9A 120.4
C8 C9 H9A 120.4
C9 C10 C11 120.6(2)
C9 C10 H10A 119.7
C11 C10 H10A 119.7
N1 C11 C10 121.7(2)
N1 C11 H11A 119.1
C10 C11 H11A 119.1
C13 C12 C8 121.5(2)
C13 C12 H12A 119.2
C8 C12 H12A 119.2
C12 C13 C5 121.4(2)
C12 C13 H13A 119.3
C5 C13 H13A 119.3
C18 C14 C15 109.5(2)
C18 C14 C19 125.7(2)
C15 C14 C19 124.7(2)
C18 C14 Ir1 72.02(13)
C15 C14 Ir1 68.57(12)
C19 C14 Ir1 127.56(17)
C14 C15 C16 107.04(19)
C14 C15 C20 125.6(2)
C16 C15 C20 126.9(2)
C14 C15 Ir1 73.34(13)
C16 C15 Ir1 69.93(12)
C20 C15 Ir1 128.02(16)
C17 C16 C15 107.7(2)
C17 C16 C21 126.1(2)
C15 C16 C21 126.1(2)
C17 C16 Ir1 71.00(12)
C15 C16 Ir1 70.85(13)
C21 C16 Ir1 126.61(16)
C16 C17 C18 108.47(19)
C16 C17 C22 127.1(2)
C18 C17 C22 124.2(2)
C16 C17 Ir1 70.18(12)
C18 C17 Ir1 73.88(13)
C22 C17 Ir1 126.71(16)
C14 C18 C17 107.2(2)
C14 C18 C23 126.6(2)
C17 C18 C23 125.9(2)
C14 C18 Ir1 70.90(13)
C17 C18 Ir1 67.93(12)
C23 C18 Ir1 130.62(17)
C14 C19 H19A 109.5
C14 C19 H19B 109.5
H19A C19 H19B 109.5
C14 C19 H19C 109.5
H19A C19 H19C 109.5
H19B C19 H19C 109.5
C15 C20 H20A 109.5
C15 C20 H20B 109.5
H20A C20 H20B 109.5
C15 C20 H20C 109.5
H20A C20 H20C 109.5
H20B C20 H20C 109.5
C16 C21 H21A 109.5
C16 C21 H21B 109.5
H21A C21 H21B 109.5
C16 C21 H21C 109.5
H21A C21 H21C 109.5
H21B C21 H21C 109.5
C17 C22 H22A 109.5
C17 C22 H22B 109.5
H22A C22 H22B 109.5
C17 C22 H22C 109.5
H22A C22 H22C 109.5
H22B C22 H22C 109.5
C18 C23 H23A 109.5
C18 C23 H23B 109.5
H23A C23 H23B 109.5
C18 C23 H23C 109.5
H23A C23 H23C 109.5
H23B C23 H23C 109.5

loop_
_geom_bond_atom_site_label_1
_geom_bond_atom_site_label_2
_geom_bond_distance
Ir1 C1 2.057(2)
Ir1 N1 2.0962(19)
Ir1 C16 2.160(2)
Ir1 C17 2.171(2)
Ir1 C15 2.172(2)
Ir1 C14 2.235(2)
Ir1 C18 2.250(2)
Ir1 Cl1 2.4170(6)
N1 C11 1.342(3)
N1 C7 1.376(3)
C1 C2 1.388(3)
C1 C6 1.411(3)
C2 C3 1.404(3)
C2 H2A 0.9500
C3 C4 1.381(4)
C3 H3A 0.9500
C4 C5 1.413(3)
C4 H4A 0.9500
C5 C6 1.409(3)
C5 C13 1.441(3)
C6 C7 1.424(3)
C7 C8 1.408(3)
C8 C9 1.405(3)
C8 C12 1.439(3)
C9 C10 1.376(3)
C9 H9A 0.9500
C10 C11 1.399(3)
C10 H10A 0.9500
C11 H11A 0.9500
C12 C13 1.356(4)
C12 H12A 0.9500
C13 H13A 0.9500
C14 C18 1.426(3)
C14 C15 1.439(3)
C14 C19 1.497(3)
C15 C16 1.454(3)
C15 C20 1.499(3)
C16 C17 1.439(3)
C16 C21 1.493(3)
C17 C18 1.448(3)
C17 C22 1.490(3)
C18 C23 1.489(3)
C19 H19A 0.9800
C19 H19B 0.9800
C19 H19C 0.9800
C20 H20A 0.9800
C20 H20B 0.9800
C20 H20C 0.9800
C21 H21A 0.9800
C21 H21B 0.9800
C21 H21C 0.9800
C22 H22A 0.9800
C22 H22B 0.9800
C22 H22C 0.9800
C23 H23A 0.9800
C23 H23B 0.9800
C23 H23C 0.9800

loop_
_geom_torsion_atom_site_label_1
_geom_torsion_atom_site_label_2
_geom_torsion_atom_site_label_3
_geom_torsion_atom_site_label_4
_geom_torsion
C1 Ir1 N1 C11 -176.2(2)
C16 Ir1 N1 C11 94.2(2)
C17 Ir1 N1 C11 62.4(2)
C15 Ir1 N1 C11 77.5(4)
C14 Ir1 N1 C11 2.2(3)
C18 Ir1 N1 C11 23.7(2)
Cl1 Ir1 N1 C11 -85.22(19)
C1 Ir1 N1 C7 0.94(15)
C16 Ir1 N1 C7 -88.66(17)
C17 Ir1 N1 C7 -120.47(16)
C15 Ir1 N1 C7 -105.4(3)
C14 Ir1 N1 C7 179.30(15)
C18 Ir1 N1 C7 -159.17(15)
Cl1 Ir1 N1 C7 91.87(15)
N1 Ir1 C1 C2 179.2(2)
C16 Ir1 C1 C2 -54.8(2)
C17 Ir1 C1 C2 -85.6(2)
C15 Ir1 C1 C2 -15.8(2)
C14 Ir1 C1 C2 0.9(3)
C18 Ir1 C1 C2 -69.8(4)
Cl1 Ir1 C1 C2 95.3(2)
N1 Ir1 C1 C6 -2.56(16)
C16 Ir1 C1 C6 123.39(17)
C17 Ir1 C1 C6 92.63(18)
C15 Ir1 C1 C6 162.37(16)
C14 Ir1 C1 C6 179.09(15)
C18 Ir1 C1 C6 108.4(3)
Cl1 Ir1 C1 C6 -86.54(16)
C6 C1 C2 C3 -2.2(3)
Ir1 C1 C2 C3 176.03(19)
C1 C2 C3 C4 0.9(4)
C2 C3 C4 C5 1.6(4)
C3 C4 C5 C6 -2.6(3)
C3 C4 C5 C13 176.3(2)
C4 C5 C6 C1 1.2(3)
C13 C5 C6 C1 -177.7(2)
C4 C5 C6 C7 180.0(2)
C13 C5 C6 C7 1.1(3)
C2 C1 C6 C5 1.1(3)
Ir1 C1 C6 C5 -177.35(17)
C2 C1 C6 C7 -177.7(2)
Ir1 C1 C6 C7 3.8(3)
C11 N1 C7 C8 -1.3(3)
Ir1 N1 C7 C8 -178.62(17)
C11 N1 C7 C6 178.2(2)
Ir1 N1 C7 C6 0.8(2)
C5 C6 C7 N1 178.1(2)
C1 C6 C7 N1 -3.1(3)
C5 C6 C7 C8 -2.5(3)
C1 C6 C7 C8 176.4(2)
N1 C7 C8 C9 1.7(3)
C6 C7 C8 C9 -177.8(2)
N1 C7 C8 C12 -179.2(2)
C6 C7 C8 C12 1.3(3)
C7 C8 C9 C10 -1.2(3)
C12 C8 C9 C10 179.8(2)
C8 C9 C10 C11 0.4(3)
C7 N1 C11 C10 0.4(3)
Ir1 N1 C11 C10 177.38(17)
C9 C10 C11 N1 0.1(4)
C9 C8 C12 C13 -179.7(2)
C7 C8 C12 C13 1.2(3)
C8 C12 C13 C5 -2.6(4)
C6 C5 C13 C12 1.4(3)
C4 C5 C13 C12 -177.4(2)
C1 Ir1 C14 C18 -147.08(15)
N1 Ir1 C14 C18 35.5(2)
C16 Ir1 C14 C18 -80.97(15)
C17 Ir1 C14 C18 -37.41(14)
C15 Ir1 C14 C18 -120.3(2)
Cl1 Ir1 C14 C18 119.69(13)
C1 Ir1 C14 C15 -26.8(2)
N1 Ir1 C14 C15 155.77(13)
C16 Ir1 C14 C15 39.35(13)
C17 Ir1 C14 C15 82.90(14)
C18 Ir1 C14 C15 120.3(2)
Cl1 Ir1 C14 C15 -120.00(12)
C1 Ir1 C14 C19 91.3(3)
N1 Ir1 C14 C19 -86.2(3)
C16 Ir1 C14 C19 157.4(3)
C17 Ir1 C14 C19 -159.1(3)
C15 Ir1 C14 C19 118.0(3)
C18 Ir1 C14 C19 -121.6(3)
Cl1 Ir1 C14 C19 -2.0(2)
C18 C14 C15 C16 -1.6(3)
C19 C14 C15 C16 176.1(2)
Ir1 C14 C15 C16 -62.21(15)
C18 C14 C15 C20 -174.2(2)
C19 C14 C15 C20 3.5(4)
Ir1 C14 C15 C20 125.2(2)
C18 C14 C15 Ir1 60.60(16)
C19 C14 C15 Ir1 -121.7(2)
C1 Ir1 C15 C14 162.80(13)
N1 Ir1 C15 C14 -94.3(3)
C16 Ir1 C15 C14 -115.78(18)
C17 Ir1 C15 C14 -77.91(14)
C18 Ir1 C15 C14 -35.42(13)
Cl1 Ir1 C15 C14 67.34(13)
C1 Ir1 C15 C16 -81.41(14)
N1 Ir1 C15 C16 21.4(4)
C17 Ir1 C15 C16 37.87(13)
C14 Ir1 C15 C16 115.78(18)
C18 Ir1 C15 C16 80.36(14)
Cl1 Ir1 C15 C16 -176.88(11)
C1 Ir1 C15 C20 40.3(2)
N1 Ir1 C15 C20 143.2(3)
C16 Ir1 C15 C20 121.7(3)
C17 Ir1 C15 C20 159.6(3)
C14 Ir1 C15 C20 -122.5(3)
C18 Ir1 C15 C20 -157.9(3)
Cl1 Ir1 C15 C20 -55.1(2)
C14 C15 C16 C17 2.7(2)
C20 C15 C16 C17 175.1(2)
Ir1 C15 C16 C17 -61.80(15)
C14 C15 C16 C21 -173.7(2)
C20 C15 C16 C21 -1.2(4)
Ir1 C15 C16 C21 121.9(2)
C14 C15 C16 Ir1 64.46(15)
C20 C15 C16 Ir1 -123.1(2)
C1 Ir1 C16 C17 -136.53(14)
N1 Ir1 C16 C17 -55.80(16)
C15 Ir1 C16 C17 117.37(19)
C14 Ir1 C16 C17 79.15(14)
C18 Ir1 C16 C17 37.73(13)
Cl1 Ir1 C16 C17 123.14(13)
C1 Ir1 C16 C15 106.10(14)
N1 Ir1 C16 C15 -173.17(12)
C17 Ir1 C16 C15 -117.37(19)
C14 Ir1 C16 C15 -38.22(13)
C18 Ir1 C16 C15 -79.64(14)
Cl1 Ir1 C16 C15 5.8(2)
C1 Ir1 C16 C21 -15.2(2)
N1 Ir1 C16 C21 65.6(2)
C17 Ir1 C16 C21 121.4(3)
C15 Ir1 C16 C21 -121.2(3)
C14 Ir1 C16 C21 -159.5(2)
C18 Ir1 C16 C21 159.1(2)
Cl1 Ir1 C16 C21 -115.5(2)
C15 C16 C17 C18 -2.7(2)
C21 C16 C17 C18 173.6(2)
Ir1 C16 C17 C18 -64.44(15)
C15 C16 C17 C22 -176.7(2)
C21 C16 C17 C22 -0.4(4)
Ir1 C16 C17 C22 121.6(2)
C15 C16 C17 Ir1 61.70(15)
C21 C16 C17 Ir1 -122.0(2)
C1 Ir1 C17 C16 54.19(16)
N1 Ir1 C17 C16 137.43(13)
C15 Ir1 C17 C16 -38.25(13)
C14 Ir1 C17 C16 -80.71(14)
C18 Ir1 C17 C16 -117.04(19)
Cl1 Ir1 C17 C16 -127.36(13)
C1 Ir1 C17 C18 171.24(12)
N1 Ir1 C17 C18 -105.53(13)
C16 Ir1 C17 C18 117.04(19)
C15 Ir1 C17 C18 78.79(14)
C14 Ir1 C17 C18 36.33(13)
Cl1 Ir1 C17 C18 -10.32(19)
C1 Ir1 C17 C22 -67.8(2)
N1 Ir1 C17 C22 15.4(2)
C16 Ir1 C17 C22 -122.0(3)
C15 Ir1 C17 C22 -160.3(2)
C14 Ir1 C17 C22 157.3(2)
C18 Ir1 C17 C22 120.9(3)
Cl1 Ir1 C17 C22 110.6(2)
C15 C14 C18 C17 -0.1(3)
C19 C14 C18 C17 -177.8(2)
Ir1 C14 C18 C17 58.43(15)
C15 C14 C18 C23 174.6(2)
C19 C14 C18 C23 -3.2(4)
Ir1 C14 C18 C23 -126.9(2)
C15 C14 C18 Ir1 -58.49(16)
C19 C14 C18 Ir1 123.8(2)
C16 C17 C18 C14 1.7(2)
C22 C17 C18 C14 175.9(2)
Ir1 C17 C18 C14 -60.31(16)
C16 C17 C18 C23 -172.9(2)
C22 C17 C18 C23 1.2(4)
Ir1 C17 C18 C23 125.0(2)
C16 C17 C18 Ir1 62.05(15)
C22 C17 C18 Ir1 -123.8(2)
C1 Ir1 C18 C14 96.9(3)
N1 Ir1 C18 C14 -157.22(13)
C16 Ir1 C18 C14 80.22(15)
C17 Ir1 C18 C14 118.58(19)
C15 Ir1 C18 C14 36.38(14)
Cl1 Ir1 C18 C14 -67.26(14)
C1 Ir1 C18 C17 -21.7(3)
N1 Ir1 C18 C17 84.20(13)
C16 Ir1 C18 C17 -38.35(13)
C15 Ir1 C18 C17 -82.20(14)
C14 Ir1 C18 C17 -118.58(19)
Cl1 Ir1 C18 C17 174.16(11)
C1 Ir1 C18 C23 -140.8(3)
N1 Ir1 C18 C23 -34.9(2)
C16 Ir1 C18 C23 -157.4(3)
C17 Ir1 C18 C23 -119.1(3)
C15 Ir1 C18 C23 158.7(3)
C14 Ir1 C18 C23 122.4(3)
Cl1 Ir1 C18 C23 55.1(2)
